data_2017303
loop_
_publ_author_name
'Blanco, Maria C.'
'Palma, Alirio'
'Bahsas, Ali'
'Cobo, Justo'
'Glidewell, Christopher'

_publ_section_title
;
 Different hydrogen-bonded structures in three 2-thienyl-substituted
 tetrahydro-1,4-epoxy-1-benzazepines
;
_journal_coeditor_code GG3212
_journal_issue 9
_journal_name_full 'Acta Crystallographica Section C'
_journal_page_first o487
_journal_page_last o491
_journal_paper_doi 10.1107/S0108270109031199
_journal_volume 65
_journal_year 2009
_chemical_formula_iupac 'C14 H11 Br Cl N O S'
_chemical_formula_moiety 'C14 H11 Br Cl N O S'
_chemical_formula_sum 'C14 H11 Br Cl N O S'
_chemical_formula_weight 356.66
_chemical_name_systematic
;
(2<i>RS</i>,4<i>SR</i>)-2-<i>exo</i>-(5-bromo-2-thienyl)-7-chloro-
2,3,4,5-tetrahydro-1<i>H</i>-1,4-epoxy-1-benzazepine
;
_space_group_IT_number 61
_symmetry_cell_setting orthorhombic
_symmetry_space_group_name_Hall '-P 2ac 2ab'
_symmetry_space_group_name_H-M 'P b c a'
_atom_sites_solution_hydrogens geom
_atom_sites_solution_primary direct
_atom_sites_solution_secondary difmap
_cell_angle_alpha 90.00
_cell_angle_beta 90.00
_cell_angle_gamma 90.00
_cell_formula_units_Z 8
_cell_length_a 10.7959(11)
_cell_length_b 14.2116(16)
_cell_length_c 17.4303(11)
_cell_measurement_reflns_used 3068
_cell_measurement_temperature 120(2)
_cell_measurement_theta_max 27.51
_cell_measurement_theta_min 3.00
_cell_volume 2674.3(4)
_computing_cell_refinement 'DIRAX/LSQ (Duisenberg <i>et al.</i>,  2000)'
_computing_data_collection 'COLLECT (Nonius, 1999)'
_computing_data_reduction 'EVALCCD (Duisenberg <i>et al.</i>,  2003)'
_computing_molecular_graphics 'PLATON (Spek, 2009)'
_computing_publication_material
;
SHELXL97 (Sheldrick, 2008) and PLATON (Spek, 2009)
;
_computing_structure_refinement 'SHELXL97 (Sheldrick, 2008)'
_computing_structure_solution 'SIR2004 (Burla <i>et al.</i>,  2005)'
_diffrn_ambient_temperature 120(2)
_diffrn_detector_area_resol_mean 9.091
_diffrn_measured_fraction_theta_full 0.999
_diffrn_measured_fraction_theta_max 0.999
_diffrn_measurement_device_type 'Bruker Nonius KappaCCD area-detector'
_diffrn_measurement_method '\f and \w scans'
_diffrn_radiation_monochromator graphite
_diffrn_radiation_source 'Bruker Nonius FR591 rotating anode'
_diffrn_radiation_type 'Mo K\a'
_diffrn_radiation_wavelength 0.71073
_diffrn_reflns_av_R_equivalents 0.1604
_diffrn_reflns_av_sigmaI/netI 0.0901
_diffrn_reflns_limit_h_max 14
_diffrn_reflns_limit_h_min -14
_diffrn_reflns_limit_k_max 17
_diffrn_reflns_limit_k_min -18
_diffrn_reflns_limit_l_max 22
_diffrn_reflns_limit_l_min -22
_diffrn_reflns_number 31926
_diffrn_reflns_theta_full 27.51
_diffrn_reflns_theta_max 27.51
_diffrn_reflns_theta_min 3.00
_diffrn_standards_decay_% 0
_diffrn_standards_interval_count 0
_diffrn_standards_interval_time 0
_diffrn_standards_number 0
_exptl_absorpt_coefficient_mu 3.419
_exptl_absorpt_correction_T_max 0.875
_exptl_absorpt_correction_T_min 0.447
_exptl_absorpt_correction_type multi-scan
_exptl_absorpt_process_details '(SADABS; Sheldrick, 2003)'
_exptl_crystal_colour colourless
_exptl_crystal_density_diffrn 1.772
_exptl_crystal_density_method 'not measured'
_exptl_crystal_description plate
_exptl_crystal_F_000 1424
_exptl_crystal_size_max 0.31
_exptl_crystal_size_mid 0.16
_exptl_crystal_size_min 0.04
_refine_diff_density_max 0.554
_refine_diff_density_min -0.561
_refine_ls_extinction_method none
_refine_ls_goodness_of_fit_ref 1.050
_refine_ls_hydrogen_treatment constr
_refine_ls_matrix_type full
_refine_ls_number_parameters 172
_refine_ls_number_reflns 3068
_refine_ls_number_restraints 0
_refine_ls_restrained_S_all 1.050
_refine_ls_R_factor_all 0.1156
_refine_ls_R_factor_gt 0.0499
_refine_ls_shift/su_max 0.001
_refine_ls_shift/su_mean 0.000
_refine_ls_structure_factor_coef Fsqd
_refine_ls_weighting_details 'w = 1/[\s^2^(Fo^2^)+(0.0072P)^2^+6.9217P] where P=(Fo^2^+2Fc^2^)/3'
_refine_ls_weighting_scheme calc
_refine_ls_wR_factor_gt 0.0625
_refine_ls_wR_factor_ref 0.0763
_reflns_number_gt 1866
_reflns_number_total 3068
_reflns_threshold_expression I>2\s(I)
_cod_data_source_file gg3212.cif
_cod_data_source_block I
_cod_database_code 2017303
_cod_database_fobs_code 2017303

loop_
_symmetry_equiv_pos_as_xyz
'x, y, z'
'-x+1/2, -y, z+1/2'
'x+1/2, -y+1/2, -z'
'-x, y+1/2, -z+1/2'
'-x, -y, -z'
'x-1/2, y, -z-1/2'
'-x-1/2, y-1/2, z'
'x, -y-1/2, z-1/2'

loop_
_atom_site_type_symbol
_atom_site_label
_atom_site_fract_x
_atom_site_fract_y
_atom_site_fract_z
_atom_site_U_iso_or_equiv
_atom_site_adp_type
_atom_site_calc_flag
_atom_site_refinement_flags
_atom_site_occupancy
_atom_site_disorder_assembly
_atom_site_disorder_group
N N1 0.4866(3) 0.5642(2) 0.16659(19) 0.0163(8) Uani d . 1 . .
C C2 0.3574(4) 0.5611(3) 0.1399(2) 0.0172(9) Uani d . 1 . .
H H2 0.3517 0.5189 0.0941 0.021 Uiso calc R 1 . .
C C3 0.2837(4) 0.5177(3) 0.2062(2) 0.0230(11) Uani d . 1 . .
H H3A 0.2117 0.5573 0.2200 0.028 Uiso calc R 1 . .
H H3B 0.2544 0.4537 0.1931 0.028 Uiso calc R 1 . .
C C4 0.3782(4) 0.5148(3) 0.2709(2) 0.0207(10) Uani d . 1 . .
H H4 0.3394 0.5342 0.3206 0.025 Uiso calc R 1 . .
C C5 0.4431(4) 0.4212(3) 0.2794(2) 0.0200(10) Uani d . 1 . .
H H5A 0.4907 0.4206 0.3279 0.024 Uiso calc R 1 . .
H H5B 0.3806 0.3703 0.2818 0.024 Uiso calc R 1 . .
C C5a 0.5283(4) 0.4039(3) 0.2138(2) 0.0153(10) Uani d . 1 . .
C C6 0.5929(4) 0.3209(3) 0.2058(2) 0.0177(10) Uani d . 1 . .
H H6 0.5833 0.2721 0.2426 0.021 Uiso calc R 1 . .
C C7 0.6711(4) 0.3089(3) 0.1447(3) 0.0179(10) Uani d . 1 . .
C C8 0.6855(4) 0.3773(3) 0.0889(3) 0.0200(10) Uani d . 1 . .
H H8 0.7383 0.3673 0.0460 0.024 Uiso calc R 1 . .
C C9 0.6216(4) 0.4596(3) 0.0973(2) 0.0173(9) Uani d . 1 . .
H H9 0.6302 0.5078 0.0599 0.021 Uiso calc R 1 . .
C C9a 0.5451(4) 0.4735(3) 0.1592(2) 0.0152(9) Uani d . 1 . .
O O14 0.4708(3) 0.58278(19) 0.24713(16) 0.0200(7) Uani d . 1 . .
S S21 0.42813(10) 0.73252(7) 0.08172(6) 0.0191(2) Uani d . 1 . .
C C22 0.3172(4) 0.6580(3) 0.1177(2) 0.0166(10) Uani d . 1 . .
C C23 0.2038(4) 0.6978(3) 0.1154(3) 0.0223(11) Uani d . 1 . .
H H23 0.1308 0.6674 0.1331 0.027 Uiso calc R 1 . .
C C24 0.2049(4) 0.7895(3) 0.0840(3) 0.0235(11) Uani d . 1 . .
H H24 0.1332 0.8276 0.0780 0.028 Uiso calc R 1 . .
C C25 0.3188(4) 0.8162(3) 0.0636(3) 0.0184(10) Uani d . 1 . .
Br Br25 0.36945(4) 0.93055(3) 0.02170(3) 0.02481(12) Uani d . 1 . .
Cl Cl7 0.76096(10) 0.20793(7) 0.13949(7) 0.0264(3) Uani d . 1 . .

loop_
_atom_site_aniso_label
_atom_site_aniso_U_11
_atom_site_aniso_U_22
_atom_site_aniso_U_33
_atom_site_aniso_U_12
_atom_site_aniso_U_13
_atom_site_aniso_U_23
N1 0.0185(19) 0.0160(18) 0.0144(18) -0.0011(16) 0.0002(16) -0.0003(16)
C2 0.015(2) 0.016(2) 0.020(2) -0.0002(19) 0.004(2) 0.0038(19)
C3 0.018(3) 0.025(3) 0.026(3) -0.003(2) 0.006(2) 0.005(2)
C4 0.022(2) 0.020(2) 0.020(2) 0.000(2) 0.011(2) 0.0057(18)
C5 0.023(3) 0.016(2) 0.021(2) 0.002(2) 0.007(2) 0.006(2)
C5a 0.011(2) 0.015(2) 0.020(2) -0.0042(17) -0.002(2) 0.0015(18)
C6 0.020(3) 0.012(2) 0.021(2) -0.0013(18) -0.002(2) 0.0046(18)
C7 0.015(2) 0.015(2) 0.023(2) -0.0014(17) -0.003(2) -0.0038(19)
C8 0.013(2) 0.028(3) 0.018(2) -0.005(2) 0.003(2) -0.002(2)
C9 0.015(2) 0.018(2) 0.018(2) -0.001(2) -0.003(2) 0.0050(17)
C9a 0.009(2) 0.015(2) 0.022(2) 0.0005(17) -0.0064(19) -0.0011(18)
O14 0.0226(18) 0.0185(16) 0.0189(16) -0.0002(14) -0.0018(14) -0.0014(14)
S21 0.0156(6) 0.0180(6) 0.0238(6) -0.0004(5) -0.0008(5) 0.0029(5)
C22 0.014(2) 0.022(2) 0.014(2) -0.0034(19) 0.0006(19) 0.0011(19)
C23 0.016(2) 0.021(2) 0.029(3) -0.001(2) 0.005(2) 0.002(2)
C24 0.022(3) 0.019(2) 0.030(3) 0.004(2) 0.000(2) 0.005(2)
C25 0.018(2) 0.019(2) 0.018(2) -0.0011(19) -0.002(2) 0.0039(19)
Br25 0.0251(2) 0.0201(2) 0.0293(2) -0.0008(2) -0.0018(2) 0.0079(2)
Cl7 0.0255(6) 0.0182(6) 0.0355(7) 0.0040(5) 0.0060(6) -0.0018(5)

loop_
_atom_type_symbol
_atom_type_description
_atom_type_scat_dispersion_real
_atom_type_scat_dispersion_imag
_atom_type_scat_source
C C 0.0033 0.0016 'International Tables Vol C Tables 4.2.6.8 and 6.1.1.4'
H H 0.0000 0.0000 'International Tables Vol C Tables 4.2.6.8 and 6.1.1.4'
Br Br -0.2901 2.4595 'International Tables Vol C Tables 4.2.6.8 and 6.1.1.4'
Cl Cl 0.1484 0.1585 'International Tables Vol C Tables 4.2.6.8 and 6.1.1.4'
N N 0.0061 0.0033 'International Tables Vol C Tables 4.2.6.8 and 6.1.1.4'
O O 0.0106 0.0060 'International Tables Vol C Tables 4.2.6.8 and 6.1.1.4'
S S 0.1246 0.1234 'International Tables Vol C Tables 4.2.6.8 and 6.1.1.4'

loop_
_geom_angle_atom_site_label_1
_geom_angle_atom_site_label_2
_geom_angle_atom_site_label_3
_geom_angle_site_symmetry_1
_geom_angle_site_symmetry_3
_geom_angle
_geom_angle_publ_flag
O14 N1 C9a . . 107.7(3) ?
O14 N1 C2 . . 101.6(3) ?
C9a N1 C2 . . 111.2(3) ?
N1 C2 C22 . . 109.3(3) ?
N1 C2 C3 . . 105.4(3) ?
C22 C2 C3 . . 114.5(4) ?
N1 C2 H2 . . 109.2 ?
C22 C2 H2 . . 109.2 ?
C3 C2 H2 . . 109.2 ?
C4 C3 C2 . . 102.8(3) ?
C4 C3 H3A . . 111.2 ?
C2 C3 H3A . . 111.2 ?
C4 C3 H3B . . 111.2 ?
C2 C3 H3B . . 111.2 ?
H3A C3 H3B . . 109.1 ?
O14 C4 C5 . . 107.2(4) ?
O14 C4 C3 . . 103.4(3) ?
C5 C4 C3 . . 114.0(4) ?
O14 C4 H4 . . 110.7 ?
C5 C4 H4 . . 110.7 ?
C3 C4 H4 . . 110.7 ?
C5a C5 C4 . . 111.0(3) ?
C5a C5 H5A . . 109.4 ?
C4 C5 H5A . . 109.4 ?
C5a C5 H5B . . 109.4 ?
C4 C5 H5B . . 109.4 ?
H5A C5 H5B . . 108.0 ?
C6 C5a C9a . . 118.4(4) ?
C6 C5a C5 . . 122.2(4) ?
C9a C5a C5 . . 119.4(4) ?
C7 C6 C5a . . 119.9(4) ?
C7 C6 H6 . . 120.1 ?
C5a C6 H6 . . 120.1 ?
C6 C7 C8 . . 121.9(4) ?
C6 C7 Cl7 . . 119.3(3) ?
C8 C7 Cl7 . . 118.7(3) ?
C9 C8 C7 . . 118.0(4) ?
C9 C8 H8 . . 121.0 ?
C7 C8 H8 . . 121.0 ?
C8 C9 C9a . . 120.7(4) ?
C8 C9 H9 . . 119.6 ?
C9a C9 H9 . . 119.6 ?
C9 C9a C5a . . 121.1(4) ?
C9 C9a N1 . . 117.5(4) ?
C5a C9a N1 . . 121.3(4) ?
N1 O14 C4 . . 103.8(3) ?
C25 S21 C22 . . 90.9(2) ?
C23 C22 C2 . . 131.1(4) ?
C23 C22 S21 . . 111.3(3) ?
C2 C22 S21 . . 117.4(3) ?
C22 C23 C24 . . 113.0(4) ?
C22 C23 H23 . . 123.5 ?
C24 C23 H23 . . 123.5 ?
C25 C24 C23 . . 111.9(4) ?
C25 C24 H24 . . 124.0 ?
C23 C24 H24 . . 124.0 ?
C24 C25 S21 . . 113.0(3) ?
C24 C25 Br25 . . 128.5(3) ?
S21 C25 Br25 . . 118.5(2) ?

loop_
_geom_bond_atom_site_label_1
_geom_bond_atom_site_label_2
_geom_bond_site_symmetry_2
_geom_bond_distance
_geom_bond_publ_flag
N1 O14 . 1.439(4) ?
N1 C9a . 1.441(5) ?
N1 C2 . 1.471(5) ?
C2 C22 . 1.495(6) ?
C2 C3 . 1.533(5) ?
C2 H2 . 1.0000 ?
C3 C4 . 1.522(6) ?
C3 H3A . 0.9900 ?
C3 H3B . 0.9900 ?
C4 O14 . 1.450(5) ?
C4 C5 . 1.510(5) ?
C4 H4 . 1.0000 ?
C5 C5a . 1.488(5) ?
C5 H5A . 0.9900 ?
C5 H5B . 0.9900 ?
C5a C6 . 1.377(5) ?
C5a C9a . 1.385(6) ?
C6 C7 . 1.369(6) ?
C6 H6 . 0.9500 ?
C7 C8 . 1.384(6) ?
C7 Cl7 . 1.734(4) ?
C8 C9 . 1.367(6) ?
C8 H8 . 0.9500 ?
C9 C9a . 1.372(6) ?
C9 H9 . 0.9500 ?
S21 C25 . 1.705(4) ?
S21 C22 . 1.717(4) ?
C22 C23 . 1.349(6) ?
C23 C24 . 1.414(6) ?
C23 H23 . 0.9500 ?
C24 C25 . 1.335(6) ?
C24 H24 . 0.9500 ?
C25 Br25 . 1.863(4) ?

loop_
_geom_hbond_atom_site_label_D
_geom_hbond_atom_site_label_H
_geom_hbond_atom_site_label_A
_geom_hbond_site_symmetry_A
_geom_hbond_distance_DH
_geom_hbond_distance_HA
_geom_hbond_distance_DA
_geom_hbond_angle_DHA
_geom_hbond_publ_flag
C4 H4 Cl7 4_655 1.00 2.78 3.497(4) 129 no
C8 H8 Cg1 5_665 0.95 2.87 3.573(5) 132 no

loop_
_geom_torsion_atom_site_label_1
_geom_torsion_atom_site_label_2
_geom_torsion_atom_site_label_3
_geom_torsion_atom_site_label_4
_geom_torsion_site_symmetry_1
_geom_torsion_site_symmetry_2
_geom_torsion_site_symmetry_3
_geom_torsion_site_symmetry_4
_geom_torsion
_geom_torsion_publ_flag
O14 N1 C2 C22 . . . . 88.9(3) ?
C9a N1 C2 C22 . . . . -156.8(3) ?
O14 N1 C2 C3 . . . . -34.7(4) ?
C9a N1 C2 C3 . . . . 79.7(4) ?
N1 C2 C3 C4 . . . . 9.1(4) ?
C22 C2 C3 C4 . . . . -111.1(4) ?
C2 C3 C4 O14 . . . . 19.7(4) ?
C2 C3 C4 C5 . . . . -96.3(4) ?
O14 C4 C5 C5a . . . . -44.1(5) ?
C3 C4 C5 C5a . . . . 69.7(5) ?
C4 C5 C5a C6 . . . . -176.2(4) ?
C4 C5 C5a C9a . . . . 4.7(6) ?
C9a C5a C6 C7 . . . . -0.3(6) ?
C5 C5a C6 C7 . . . . -179.4(4) ?
C5a C6 C7 C8 . . . . -1.5(6) ?
C5a C6 C7 Cl7 . . . . 174.9(3) ?
C6 C7 C8 C9 . . . . 1.8(6) ?
Cl7 C7 C8 C9 . . . . -174.7(3) ?
C7 C8 C9 C9a . . . . -0.3(6) ?
C8 C9 C9a C5a . . . . -1.5(6) ?
C8 C9 C9a N1 . . . . 176.4(4) ?
C6 C5a C9a C9 . . . . 1.8(6) ?
C5 C5a C9a C9 . . . . -179.1(4) ?
C6 C5a C9a N1 . . . . -176.0(4) ?
C5 C5a C9a N1 . . . . 3.2(6) ?
O14 N1 C9a C9 . . . . -149.0(3) ?
C2 N1 C9a C9 . . . . 100.5(4) ?
O14 N1 C9a C5a . . . . 28.8(5) ?
C2 N1 C9a C5a . . . . -81.7(4) ?
C9a N1 O14 C4 . . . . -68.4(4) ?
C2 N1 O14 C4 . . . . 48.5(4) ?
C5 C4 O14 N1 . . . . 78.0(4) ?
C3 C4 O14 N1 . . . . -42.7(4) ?
N1 C2 C22 C23 . . . . -154.2(5) ?
C3 C2 C22 C23 . . . . -36.3(7) ?
N1 C2 C22 S21 . . . . 31.4(4) ?
C3 C2 C22 S21 . . . . 149.3(3) ?
C25 S21 C22 C23 . . . . -0.3(4) ?
C25 S21 C22 C2 . . . . 175.1(3) ?
C2 C22 C23 C24 . . . . -174.3(4) ?
S21 C22 C23 C24 . . . . 0.3(5) ?
C22 C23 C24 C25 . . . . -0.1(6) ?
C23 C24 C25 S21 . . . . -0.2(5) ?
C23 C24 C25 Br25 . . . . -178.6(3) ?
C22 S21 C25 C24 . . . . 0.3(4) ?
C22 S21 C25 Br25 . . . . 178.9(3) ?
